data_1502534
loop_
_publ_author_name
'Nakanishi, Masafumi'
'Minard, Corinne'
'Retailleau, Pascal'
'Cariou, Kevin'
'Dodd, Robert H.'

_publ_section_title
;
 Copper(I) catalyzed regioselective asymmetric alkoxyamination of aryl
 enamide derivatives.
;
_journal_issue 21
_journal_name_full 'Organic letters'
_journal_page_first 5792
_journal_page_last 5795
_journal_paper_doi 10.1021/ol202367d
_journal_volume 13
_journal_year 2011
_chemical_formula_moiety 'C28 H27 N3 O7 S2'
_chemical_formula_sum 'C28 H27 N3 O7 S2'
_chemical_formula_weight 581.65
_chemical_name_systematic
; 
N-(1-ethoxy-2-(4-nitrophenylsulfonamido)
-2-phenylethyl)-N-phenylbenzenesulfonamide 
;
_space_group_IT_number 14
_symmetry_cell_setting monoclinic
_symmetry_space_group_name_Hall '-P 2ybc'
_symmetry_space_group_name_H-M 'P 1 21/c 1'
_atom_sites_solution_hydrogens difmap
_atom_sites_solution_primary direct
_atom_sites_solution_secondary difmap
_audit_creation_method SHELXL-97
_cell_angle_alpha 90.00
_cell_angle_beta 100.45(1)
_cell_angle_gamma 90.00
_cell_formula_units_Z 4
_cell_length_a 10.901(5)
_cell_length_b 9.946(5)
_cell_length_c 26.646(10)
_cell_measurement_reflns_used 5194
_cell_measurement_temperature 293(2)
_cell_measurement_theta_max 26.022
_cell_measurement_theta_min 0.407
_cell_volume 2841(2)
_computing_cell_refinement 'DENZO (Otwinowski & Minor, 1997); COLLECT (Nonius B.V., 1999)'
_computing_data_collection 'DENZO (Otwinowski & Minor, 1997); COLLECT (Nonius B.V., 1999)'
_computing_data_reduction 'SCALEPACK (Otwinowski & Minor, 1997)'
_computing_molecular_graphics 'PLATON (Spek, 2003)'
_computing_publication_material 'SHELXL97 (Sheldrick, 2008)'
_computing_structure_refinement 'SHELXL97 (Sheldrick, 2008); CRYSTALBUILDER (Welter, 2006)'
_computing_structure_solution 'SHELXS97 (Sheldrick, 2008)'
_diffrn_ambient_temperature 293(2)
_diffrn_measured_fraction_theta_full 0.998
_diffrn_measured_fraction_theta_max 0.998
_diffrn_measurement_device_type 'Nonius kappa-CCD diffractometer'
_diffrn_measurement_method 'phi and omega scans'
_diffrn_radiation_monochromator graphite
_diffrn_radiation_source 'fine-focus sealed tube'
_diffrn_radiation_type MoK\a
_diffrn_radiation_wavelength 0.71069
_diffrn_reflns_av_R_equivalents 0.0309
_diffrn_reflns_av_sigmaI/netI 0.0445
_diffrn_reflns_limit_h_max 13
_diffrn_reflns_limit_h_min -13
_diffrn_reflns_limit_k_max 11
_diffrn_reflns_limit_k_min -12
_diffrn_reflns_limit_l_max 32
_diffrn_reflns_limit_l_min -32
_diffrn_reflns_number 32908
_diffrn_reflns_theta_full 26.00
_diffrn_reflns_theta_max 26.00
_diffrn_reflns_theta_min 1.90
_exptl_absorpt_coefficient_mu 0.238
_exptl_absorpt_correction_T_max 0.97
_exptl_absorpt_correction_T_min 0.87
_exptl_absorpt_correction_type multi-scan
_exptl_absorpt_process_details 'Scalepack (Otwinowski & Minor, 1997)'
_exptl_crystal_colour colourless
_exptl_crystal_density_diffrn 1.360
_exptl_crystal_density_method 'not measured'
_exptl_crystal_description parallelepiped
_exptl_crystal_F_000 1216
_exptl_crystal_size_max 0.50
_exptl_crystal_size_mid 0.15
_exptl_crystal_size_min 0.15
_refine_diff_density_max 0.315
_refine_diff_density_min -0.261
_refine_diff_density_rms 0.045
_refine_ls_extinction_method none
_refine_ls_goodness_of_fit_ref 1.036
_refine_ls_hydrogen_treatment constr
_refine_ls_matrix_type full
_refine_ls_number_parameters 362
_refine_ls_number_reflns 5579
_refine_ls_number_restraints 0
_refine_ls_restrained_S_all 1.036
_refine_ls_R_factor_all 0.0806
_refine_ls_R_factor_gt 0.0484
_refine_ls_shift/su_max 0.003
_refine_ls_shift/su_mean 0.000
_refine_ls_structure_factor_coef Fsqd
_refine_ls_weighting_details 'calc w=1/[\s^2^(Fo^2^)+(0.0545P)^2^+1.2893P] where P=(Fo^2^+2Fc^2^)/3'
_refine_ls_weighting_scheme calc
_refine_ls_wR_factor_gt 0.1142
_refine_ls_wR_factor_ref 0.1293
_reflns_number_gt 3817
_reflns_number_total 5579
_reflns_threshold_expression >2sigma(I)
_cod_data_source_file ol202367d_si_002.cif
_cod_data_source_block mn1-14
_cod_original_sg_symbol_H-M P21/c
_cod_database_code 1502534

loop_
_symmetry_equiv_pos_as_xyz
'x, y, z'
'-x, y+1/2, -z+1/2'
'-x, -y, -z'
'x, -y-1/2, z-1/2'

loop_
_atom_site_label
_atom_site_type_symbol
_atom_site_fract_x
_atom_site_fract_y
_atom_site_fract_z
_atom_site_U_iso_or_equiv
_atom_site_adp_type
_atom_site_occupancy
_atom_site_symmetry_multiplicity
_atom_site_calc_flag
_atom_site_refinement_flags
S1 S 0.47671(6) 0.20346(6) 0.38199(2) 0.04569(18) Uani 1 1 d .
S2 S -0.03201(6) -0.07011(6) 0.41812(2) 0.04478(18) Uani 1 1 d .
O1 O 0.48726(17) 0.31939(17) 0.35117(8) 0.0657(5) Uani 1 1 d .
O2 O 0.53440(17) 0.2015(2) 0.43427(7) 0.0684(6) Uani 1 1 d .
O3 O 0.21002(17) 0.20647(17) 0.44621(7) 0.0571(5) Uani 1 1 d .
O4 O -0.08802(16) -0.10406(19) 0.46105(6) 0.0561(5) Uani 1 1 d .
O5 O -0.03395(17) -0.16318(19) 0.37736(7) 0.0582(5) Uani 1 1 d .
O6 O -0.2772(3) 0.4590(3) 0.28681(12) 0.1300(12) Uani 1 1 d .
O7 O -0.2701(4) 0.5337(3) 0.36243(14) 0.1398(13) Uani 1 1 d .
N1 N 0.32618(16) 0.17739(19) 0.37971(7) 0.0410(5) Uani 1 1 d .
N2 N 0.11211(17) -0.0343(2) 0.44085(7) 0.0435(5) Uani 1 1 d .
H2N H 0.1179 0.0249 0.4623 0.052 Uiso 1 1 d R
N3 N -0.2519(3) 0.4473(3) 0.33264(14) 0.0860(9) Uani 1 1 d .
C1 C 0.2375(2) 0.2403(3) 0.33948(10) 0.0485(6) Uani 1 1 d .
C2 C 0.1873(3) 0.3642(3) 0.34808(13) 0.0701(8) Uani 1 1 d .
H2 H 0.2121 0.4076 0.3792 0.084 Uiso 1 1 calc R
C3 C 0.1006(3) 0.4233(4) 0.31054(19) 0.0979(13) Uani 1 1 d .
H3 H 0.0662 0.5060 0.3165 0.117 Uiso 1 1 calc R
C4 C 0.0652(3) 0.3609(6) 0.26463(19) 0.1037(16) Uani 1 1 d .
H4 H 0.0058 0.4008 0.2396 0.124 Uiso 1 1 calc R
C5 C 0.1159(3) 0.2409(5) 0.25506(13) 0.0883(12) Uani 1 1 d .
H5 H 0.0926 0.2001 0.2234 0.106 Uiso 1 1 calc R
C6 C 0.2037(3) 0.1782(3) 0.29313(10) 0.0653(8) Uani 1 1 d .
H6 H 0.2384 0.0958 0.2869 0.078 Uiso 1 1 calc R
C7 C 0.5338(2) 0.0658(2) 0.35209(9) 0.0432(6) Uani 1 1 d .
C8 C 0.5237(3) 0.0638(3) 0.30002(10) 0.0619(7) Uani 1 1 d .
H8 H 0.4868 0.1345 0.2799 0.074 Uiso 1 1 calc R
C9 C 0.5720(3) -0.0510(4) 0.27793(13) 0.0835(11) Uani 1 1 d .
H9 H 0.5668 -0.0573 0.2428 0.100 Uiso 1 1 calc R
C10 C 0.6267(3) -0.1524(4) 0.30963(18) 0.0817(10) Uani 1 1 d .
H10 H 0.6584 -0.2268 0.2952 0.098 Uiso 1 1 calc R
C11 C 0.6357(3) -0.1477(3) 0.36034(16) 0.0778(10) Uani 1 1 d .
H11 H 0.6733 -0.2179 0.3806 0.093 Uiso 1 1 calc R
C12 C 0.5897(2) -0.0395(3) 0.38214(12) 0.0591(7) Uani 1 1 d .
H12 H 0.5956 -0.0360 0.4174 0.071 Uiso 1 1 calc R
C13 C 0.2798(2) 0.1147(2) 0.42265(8) 0.0421(5) Uani 1 1 d .
H13 H 0.3508 0.0828 0.4478 0.051 Uiso 1 1 calc R
C14 C 0.1941(2) -0.0051(2) 0.40373(8) 0.0400(5) Uani 1 1 d .
H14 H 0.1420 0.0190 0.3710 0.048 Uiso 1 1 calc R
C15 C 0.2693(2) -0.1290(2) 0.39608(9) 0.0452(6) Uani 1 1 d .
C16 C 0.2730(3) -0.1772(3) 0.34795(12) 0.0648(8) Uani 1 1 d .
H16 H 0.2307 -0.1318 0.3195 0.078 Uiso 1 1 calc R
C17 C 0.3392(4) -0.2929(4) 0.34164(17) 0.0908(12) Uani 1 1 d .
H17 H 0.3411 -0.3244 0.3089 0.109 Uiso 1 1 calc R
C18 C 0.4014(3) -0.3608(4) 0.3826(2) 0.0977(13) Uani 1 1 d .
H18 H 0.4463 -0.4380 0.3781 0.117 Uiso 1 1 calc R
C19 C 0.3975(3) -0.3147(3) 0.43102(18) 0.0869(11) Uani 1 1 d .
H19 H 0.4389 -0.3617 0.4593 0.104 Uiso 1 1 calc R
C20 C 0.3321(3) -0.1984(3) 0.43777(12) 0.0630(8) Uani 1 1 d .
H20 H 0.3307 -0.1670 0.4705 0.076 Uiso 1 1 calc R
C21 C -0.1014(2) 0.0818(2) 0.39218(8) 0.0423(5) Uani 1 1 d .
C22 C -0.1312(2) 0.0982(3) 0.34017(9) 0.0530(6) Uani 1 1 d .
H22 H -0.1177 0.0288 0.3184 0.064 Uiso 1 1 calc R
C23 C -0.1815(3) 0.2185(3) 0.32068(11) 0.0619(8) Uani 1 1 d .
H23 H -0.2026 0.2314 0.2856 0.074 Uiso 1 1 calc R
C24 C -0.1996(2) 0.3178(3) 0.35345(11) 0.0583(7) Uani 1 1 d .
C25 C -0.1716(3) 0.3024(3) 0.40513(12) 0.0716(9) Uani 1 1 d .
H25 H -0.1861 0.3718 0.4267 0.086 Uiso 1 1 calc R
C26 C -0.1215(3) 0.1829(3) 0.42469(10) 0.0642(8) Uani 1 1 d .
H26 H -0.1013 0.1704 0.4598 0.077 Uiso 1 1 calc R
C27 C 0.2849(4) 0.2980(3) 0.48076(13) 0.0842(11) Uani 1 1 d .
H27A H 0.3454 0.3419 0.4637 0.101 Uiso 1 1 calc R
H27B H 0.3298 0.2491 0.5099 0.101 Uiso 1 1 calc R
C28 C 0.2016(5) 0.4007(4) 0.49814(18) 0.133(2) Uani 1 1 d .
H28A H 0.1552 0.4464 0.4690 0.200 Uiso 1 1 calc R
H28B H 0.2512 0.4646 0.5200 0.200 Uiso 1 1 calc R
H28C H 0.1448 0.3571 0.5166 0.200 Uiso 1 1 calc R

loop_
_atom_site_aniso_label
_atom_site_aniso_U_11
_atom_site_aniso_U_22
_atom_site_aniso_U_33
_atom_site_aniso_U_23
_atom_site_aniso_U_13
_atom_site_aniso_U_12
S1 0.0416(3) 0.0423(3) 0.0550(4) -0.0083(3) 0.0138(3) -0.0018(3)
S2 0.0437(3) 0.0464(4) 0.0459(3) 0.0022(3) 0.0124(3) -0.0004(3)
O1 0.0587(11) 0.0389(10) 0.1075(16) 0.0073(10) 0.0364(11) -0.0022(9)
O2 0.0537(11) 0.0937(16) 0.0556(11) -0.0251(11) 0.0044(9) -0.0035(10)
O3 0.0724(12) 0.0442(10) 0.0641(11) -0.0107(9) 0.0376(10) -0.0035(9)
O4 0.0545(10) 0.0625(12) 0.0556(10) 0.0114(9) 0.0216(8) -0.0047(9)
O5 0.0603(11) 0.0536(11) 0.0616(11) -0.0138(9) 0.0136(9) -0.0027(9)
O6 0.147(3) 0.126(3) 0.111(2) 0.067(2) 0.0102(19) 0.041(2)
O7 0.183(3) 0.0647(18) 0.158(3) 0.0103(19) -0.007(2) 0.040(2)
N1 0.0361(10) 0.0456(11) 0.0438(11) 0.0023(9) 0.0140(8) 0.0039(9)
N2 0.0400(11) 0.0488(12) 0.0430(11) 0.0030(9) 0.0116(8) 0.0016(9)
N3 0.0803(19) 0.070(2) 0.103(2) 0.0303(19) 0.0030(17) 0.0084(16)
C1 0.0392(13) 0.0554(16) 0.0526(15) 0.0133(12) 0.0134(11) -0.0026(12)
C2 0.0652(18) 0.0566(19) 0.090(2) 0.0160(16) 0.0173(16) 0.0131(15)
C3 0.072(2) 0.090(3) 0.131(3) 0.053(3) 0.017(2) 0.025(2)
C4 0.057(2) 0.138(4) 0.112(3) 0.078(3) 0.004(2) -0.003(2)
C5 0.069(2) 0.134(4) 0.0574(19) 0.028(2) 0.0006(17) -0.030(2)
C6 0.0643(18) 0.082(2) 0.0503(16) 0.0086(15) 0.0118(14) -0.0139(16)
C7 0.0337(12) 0.0437(14) 0.0541(14) -0.0061(11) 0.0135(10) -0.0011(10)
C8 0.0551(16) 0.077(2) 0.0561(16) -0.0109(15) 0.0170(13) 0.0010(15)
C9 0.068(2) 0.118(3) 0.070(2) -0.039(2) 0.0261(17) -0.018(2)
C10 0.0571(19) 0.063(2) 0.129(3) -0.030(2) 0.028(2) 0.0008(16)
C11 0.0596(19) 0.0500(18) 0.125(3) -0.0070(19) 0.0192(19) 0.0065(15)
C12 0.0450(14) 0.0509(16) 0.0815(19) 0.0025(14) 0.0119(13) 0.0035(12)
C13 0.0484(14) 0.0384(13) 0.0412(12) -0.0005(10) 0.0127(10) 0.0018(11)
C14 0.0415(12) 0.0412(13) 0.0384(12) 0.0027(10) 0.0103(10) 0.0022(10)
C15 0.0406(13) 0.0392(13) 0.0566(15) -0.0044(12) 0.0109(11) -0.0018(11)
C16 0.0617(17) 0.0612(19) 0.0729(19) -0.0195(15) 0.0161(15) -0.0001(15)
C17 0.084(2) 0.067(2) 0.126(3) -0.046(2) 0.032(2) 0.001(2)
C18 0.068(2) 0.045(2) 0.183(5) -0.025(3) 0.031(3) 0.0078(16)
C19 0.064(2) 0.053(2) 0.142(3) 0.019(2) 0.013(2) 0.0104(16)
C20 0.0574(16) 0.0509(16) 0.080(2) 0.0079(15) 0.0100(15) 0.0109(13)
C21 0.0369(12) 0.0485(14) 0.0416(13) 0.0014(11) 0.0080(10) -0.0016(11)
C22 0.0505(15) 0.0654(18) 0.0436(14) -0.0012(13) 0.0099(11) 0.0014(13)
C23 0.0587(17) 0.079(2) 0.0465(15) 0.0174(15) 0.0056(13) 0.0017(15)
C24 0.0477(15) 0.0553(17) 0.0706(19) 0.0178(15) 0.0074(13) 0.0056(13)
C25 0.089(2) 0.0583(19) 0.0647(19) -0.0051(15) 0.0056(16) 0.0227(16)
C26 0.086(2) 0.0633(19) 0.0410(14) -0.0024(13) 0.0056(14) 0.0224(16)
C27 0.119(3) 0.065(2) 0.078(2) -0.0296(17) 0.043(2) -0.022(2)
C28 0.204(5) 0.076(3) 0.152(4) -0.051(3) 0.119(4) -0.023(3)

loop_
_atom_type_symbol
_atom_type_description
_atom_type_scat_dispersion_real
_atom_type_scat_dispersion_imag
_atom_type_scat_source
C C 0.0033 0.0016 'International Tables Vol C Tables 4.2.6.8 and 6.1.1.4'
H H 0.0000 0.0000 'International Tables Vol C Tables 4.2.6.8 and 6.1.1.4'
O O 0.0106 0.0060 'International Tables Vol C Tables 4.2.6.8 and 6.1.1.4'
S S 0.1246 0.1234 'International Tables Vol C Tables 4.2.6.8 and 6.1.1.4'
N N 0.0061 0.0033 'International Tables Vol C Tables 4.2.6.8 and 6.1.1.4'

loop_
_geom_angle_atom_site_label_1
_geom_angle_atom_site_label_2
_geom_angle_atom_site_label_3
_geom_angle
O2 S1 O1 120.39(13)
O2 S1 N1 107.10(11)
O1 S1 N1 106.73(11)
O2 S1 C7 107.71(12)
O1 S1 C7 107.21(12)
N1 S1 C7 107.04(11)
O5 S2 O4 120.44(12)
O5 S2 N2 107.91(11)
O4 S2 N2 106.19(11)
O5 S2 C21 108.08(11)
O4 S2 C21 107.41(11)
N2 S2 C21 105.95(11)
C13 O3 C27 113.9(2)
C1 N1 C13 118.79(18)
C1 N1 S1 118.97(15)
C13 N1 S1 121.14(15)
C14 N2 S2 117.20(15)
C14 N2 H2N 110.4
S2 N2 H2N 111.6
O6 N3 O7 124.0(3)
O6 N3 C24 117.8(4)
O7 N3 C24 118.1(3)
C6 C1 C2 120.0(3)
C6 C1 N1 120.4(3)
C2 C1 N1 119.5(2)
C3 C2 C1 120.0(4)
C3 C2 H2 120.0
C1 C2 H2 120.0
C4 C3 C2 120.2(4)
C4 C3 H3 119.9
C2 C3 H3 119.9
C5 C4 C3 120.7(4)
C5 C4 H4 119.7
C3 C4 H4 119.7
C4 C5 C6 120.0(4)
C4 C5 H5 120.0
C6 C5 H5 120.0
C1 C6 C5 119.1(3)
C1 C6 H6 120.4
C5 C6 H6 120.4
C8 C7 C12 121.2(2)
C8 C7 S1 120.0(2)
C12 C7 S1 118.8(2)
C7 C8 C9 117.4(3)
C7 C8 H8 121.3
C9 C8 H8 121.3
C10 C9 C8 118.9(3)
C10 C9 H9 120.6
C8 C9 H9 120.6
C11 C10 C9 122.6(3)
C11 C10 H10 118.7
C9 C10 H10 118.7
C10 C11 C12 119.5(3)
C10 C11 H11 120.2
C12 C11 H11 120.2
C11 C12 C7 120.5(3)
C11 C12 H12 119.8
C7 C12 H12 119.8
O3 C13 N1 111.24(19)
O3 C13 C14 107.61(19)
N1 C13 C14 110.28(18)
O3 C13 H13 109.2
N1 C13 H13 109.2
C14 C13 H13 109.2
N2 C14 C15 109.79(19)
N2 C14 C13 109.72(18)
C15 C14 C13 111.23(19)
N2 C14 H14 108.7
C15 C14 H14 108.7
C13 C14 H14 108.7
C16 C15 C20 118.8(3)
C16 C15 C14 121.1(2)
C20 C15 C14 120.0(2)
C15 C16 C17 120.4(3)
C15 C16 H16 119.8
C17 C16 H16 119.8
C18 C17 C16 120.7(4)
C18 C17 H17 119.6
C16 C17 H17 119.6
C17 C18 C19 119.5(3)
C17 C18 H18 120.2
C19 C18 H18 120.2
C18 C19 C20 120.2(3)
C18 C19 H19 119.9
C20 C19 H19 119.9
C15 C20 C19 120.3(3)
C15 C20 H20 119.9
C19 C20 H20 119.9
C26 C21 C22 121.0(2)
C26 C21 S2 118.98(18)
C22 C21 S2 120.0(2)
C21 C22 C23 119.2(3)
C21 C22 H22 120.4
C23 C22 H22 120.4
C24 C23 C22 119.0(2)
C24 C23 H23 120.5
C22 C23 H23 120.5
C23 C24 C25 122.4(3)
C23 C24 N3 119.0(3)
C25 C24 N3 118.6(3)
C24 C25 C26 118.8(3)
C24 C25 H25 120.6
C26 C25 H25 120.6
C21 C26 C25 119.6(2)
C21 C26 H26 120.2
C25 C26 H26 120.2
O3 C27 C28 108.9(3)
O3 C27 H27A 109.9
C28 C27 H27A 109.9
O3 C27 H27B 109.9
C28 C27 H27B 109.9
H27A C27 H27B 108.3
C27 C28 H28A 109.5
C27 C28 H28B 109.5
H28A C28 H28B 109.5
C27 C28 H28C 109.5
H28A C28 H28C 109.5
H28B C28 H28C 109.5

loop_
_geom_bond_atom_site_label_1
_geom_bond_atom_site_label_2
_geom_bond_distance
S1 O2 1.4208(19)
S1 O1 1.432(2)
S1 N1 1.652(2)
S1 C7 1.754(2)
S2 O5 1.4242(18)
S2 O4 1.4311(17)
S2 N2 1.618(2)
S2 C21 1.773(3)
O3 C13 1.407(3)
O3 C27 1.439(4)
O6 N3 1.208(4)
O7 N3 1.210(4)
N1 C1 1.448(3)
N1 C13 1.471(3)
N2 C14 1.477(3)
N2 H2N 0.8146
N3 C24 1.475(4)
C1 C6 1.370(4)
C1 C2 1.385(4)
C2 C3 1.377(5)
C2 H2 0.9300
C3 C4 1.364(6)
C3 H3 0.9300
C4 C5 1.359(6)
C4 H4 0.9300
C5 C6 1.408(5)
C5 H5 0.9300
C6 H6 0.9300
C7 C8 1.372(3)
C7 C12 1.390(4)
C8 C9 1.429(5)
C8 H8 0.9300
C9 C10 1.379(5)
C9 H9 0.9300
C10 C11 1.338(5)
C10 H10 0.9300
C11 C12 1.361(4)
C11 H11 0.9300
C12 H12 0.9300
C13 C14 1.542(3)
C13 H13 0.9800
C14 C15 1.514(3)
C14 H14 0.9800
C15 C16 1.376(4)
C15 C20 1.379(4)
C16 C17 1.385(4)
C16 H16 0.9300
C17 C18 1.356(6)
C17 H17 0.9300
C18 C19 1.376(5)
C18 H18 0.9300
C19 C20 1.388(4)
C19 H19 0.9300
C20 H20 0.9300
C21 C26 1.370(4)
C21 C22 1.375(3)
C22 C23 1.378(4)
C22 H22 0.9300
C23 C24 1.356(4)
C23 H23 0.9300
C24 C25 1.364(4)
C25 C26 1.371(4)
C25 H25 0.9300
C26 H26 0.9300
C27 C28 1.496(5)
C27 H27A 0.9700
C27 H27B 0.9700
C28 H28A 0.9600
C28 H28B 0.9600
C28 H28C 0.9600

loop_
_geom_torsion_atom_site_label_1
_geom_torsion_atom_site_label_2
_geom_torsion_atom_site_label_3
_geom_torsion_atom_site_label_4
_geom_torsion
O2 S1 N1 C1 147.63(19)
O1 S1 N1 C1 17.4(2)
C7 S1 N1 C1 -97.1(2)
O2 S1 N1 C13 -20.3(2)
O1 S1 N1 C13 -150.46(18)
C7 S1 N1 C13 95.01(19)
O5 S2 N2 C14 45.2(2)
O4 S2 N2 C14 175.60(17)
C21 S2 N2 C14 -70.38(19)
C13 N1 C1 C6 -104.7(3)
S1 N1 C1 C6 87.1(3)
C13 N1 C1 C2 75.5(3)
S1 N1 C1 C2 -92.7(3)
C6 C1 C2 C3 1.9(4)
N1 C1 C2 C3 -178.4(3)
C1 C2 C3 C4 -0.8(5)
C2 C3 C4 C5 -0.9(6)
C3 C4 C5 C6 1.5(5)
C2 C1 C6 C5 -1.2(4)
N1 C1 C6 C5 179.0(2)
C4 C5 C6 C1 -0.4(5)
O2 S1 C7 C8 -160.9(2)
O1 S1 C7 C8 -30.0(2)
N1 S1 C7 C8 84.2(2)
O2 S1 C7 C12 18.7(2)
O1 S1 C7 C12 149.6(2)
N1 S1 C7 C12 -96.2(2)
C12 C7 C8 C9 0.4(4)
S1 C7 C8 C9 180.0(2)
C7 C8 C9 C10 -0.5(4)
C8 C9 C10 C11 0.3(5)
C9 C10 C11 C12 0.0(5)
C10 C11 C12 C7 -0.2(4)
C8 C7 C12 C11 0.0(4)
S1 C7 C12 C11 -179.6(2)
C27 O3 C13 N1 -79.7(3)
C27 O3 C13 C14 159.4(2)
C1 N1 C13 O3 -55.2(3)
S1 N1 C13 O3 112.76(19)
C1 N1 C13 C14 64.2(3)
S1 N1 C13 C14 -127.92(18)
S2 N2 C14 C15 -98.9(2)
S2 N2 C14 C13 138.62(17)
O3 C13 C14 N2 -37.1(2)
N1 C13 C14 N2 -158.63(18)
O3 C13 C14 C15 -158.80(19)
N1 C13 C14 C15 79.7(2)
N2 C14 C15 C16 128.7(2)
C13 C14 C15 C16 -109.7(3)
N2 C14 C15 C20 -49.0(3)
C13 C14 C15 C20 72.6(3)
C20 C15 C16 C17 -0.3(4)
C14 C15 C16 C17 -178.1(3)
C15 C16 C17 C18 0.1(5)
C16 C17 C18 C19 0.6(6)
C17 C18 C19 C20 -1.0(5)
C16 C15 C20 C19 -0.1(4)
C14 C15 C20 C19 177.7(3)
C18 C19 C20 C15 0.8(5)
O5 S2 C21 C26 173.7(2)
O4 S2 C21 C26 42.3(2)
N2 S2 C21 C26 -70.9(2)
O5 S2 C21 C22 -8.0(2)
O4 S2 C21 C22 -139.3(2)
N2 S2 C21 C22 107.5(2)
C26 C21 C22 C23 0.4(4)
S2 C21 C22 C23 -178.0(2)
C21 C22 C23 C24 0.3(4)
C22 C23 C24 C25 -1.0(4)
C22 C23 C24 N3 179.2(2)
O6 N3 C24 C23 0.4(5)
O7 N3 C24 C23 178.4(3)
O6 N3 C24 C25 -179.4(3)
O7 N3 C24 C25 -1.4(5)
C23 C24 C25 C26 1.0(5)
N3 C24 C25 C26 -179.2(3)
C22 C21 C26 C25 -0.3(4)
S2 C21 C26 C25 178.0(2)
C24 C25 C26 C21 -0.3(5)
C13 O3 C27 C28 172.9(3)
